data_1552693
loop_
_publ_author_name
'Chen, Yan'
'Liu, Zhaoming'
'Huang, Yun'
'Liu, Lan'
'He, Jianguo'
'Wang, Lan'
'Yuan, Jie'
'She, Zhigang'

_publ_section_title
;
 Ascomylactams A-C, Cytotoxic 12- or 13-Membered-Ring Macrocyclic
 Alkaloids Isolated from the Mangrove Endophytic Fungus <i>Didymella</i>
 sp. CYSK-4, and Structure Revisions of Phomapyrrolidones A and C.
;
_journal_issue 7
_journal_name_full 'Journal of natural products'
_journal_page_first 1752
_journal_page_last 1758
_journal_paper_doi 10.1021/acs.jnatprod.8b00918
_journal_volume 82
_journal_year 2019
_chemical_absolute_configuration s
_chemical_formula_moiety 'C34 H41 N O4, C H4 O'
_chemical_formula_sum 'C35 H45 N O5'
_chemical_formula_weight 559.72
_space_group_crystal_system monoclinic
_space_group_IT_number 5
_space_group_name_Hall 'C 2y'
_space_group_name_H-M_alt 'C 1 2 1'
_atom_sites_solution_hydrogens geom
_atom_sites_solution_primary direct
_audit_creation_date 2017-04-05
_audit_creation_method
;
Olex2 1.2
(compiled 2016.11.07 svn.r3352 for OlexSys, GUI svn.r5261)
;
_cell_angle_alpha 90
_cell_angle_beta 91.3900(10)
_cell_angle_gamma 90
_cell_formula_units_Z 4
_cell_length_a 20.94020(10)
_cell_length_b 7.07810(10)
_cell_length_c 20.56140(10)
_cell_measurement_reflns_used 18186
_cell_measurement_temperature 150.00(10)
_cell_measurement_theta_max 70.5550
_cell_measurement_theta_min 4.7730
_cell_volume 3046.65(5)
_computing_cell_refinement 'CrysAlisPro 1.171.38.41 (Rigaku OD, 2015)'
_computing_data_collection 'CrysAlisPro 1.171.38.41 (Rigaku OD, 2015)'
_computing_data_reduction 'CrysAlisPro 1.171.38.41 (Rigaku OD, 2015)'
_computing_molecular_graphics 'Olex2 (Dolomanov et al., 2009)'
_computing_publication_material 'Olex2 (Dolomanov et al., 2009)'
_computing_structure_refinement 'ShelXL (Sheldrick, 2015)'
_computing_structure_solution 'ShelXS (Sheldrick, 2008)'
_diffrn_ambient_environment N~2~
_diffrn_ambient_temperature 150.00(10)
_diffrn_detector 'CCD plate'
_diffrn_detector_area_resol_mean 5.2684
_diffrn_detector_type AtlasS2
_diffrn_measured_fraction_theta_full 1.000
_diffrn_measured_fraction_theta_max 0.994
_diffrn_measurement_details
;
List of Runs (angles in degrees, time in seconds):

  # Type    Start    End  Width  t~exp~   \w     \q     \k     \f   Frames
--------------------------------------------------------------------------
  1  \w    -95.00  -2.00   1.00    1.00    --  -41.45 125.00 -30.00   93
  2  \w   -115.00 -13.00   1.00    1.00    --  -41.45 -57.00 120.00  102
  3  \w      9.00 118.00   1.00    1.00    --   41.45  77.00 -30.00  109
  4  \w      9.00 118.00   1.00    1.00    --   41.45  77.00-120.00  109
  5  \w     23.00  97.00   1.00    1.00    --   41.45-125.00-180.00   74
  6  \w     17.00 116.00   1.00    1.00    --   41.45  38.00-180.00   99
  7  \w     68.00 177.00   1.00    1.15    --  100.58  77.00 150.00  109
  8  \w     71.00 173.00   1.00    1.15    --  100.58  61.00-120.00  102
  9  \w     28.00 126.00   1.00    1.15    --  100.58 -45.00 150.00   98
 10  \w     68.00 177.00   1.00    1.15    --  100.58  77.00-120.00  109
 11  \w     71.00 173.00   1.00    1.15    --  100.58  61.00-150.00  102
 12  \w     68.00 177.00   1.00    1.15    --  100.58  77.00-150.00  109
 13  \w     71.00 173.00   1.00    1.15    --  100.58  61.00 -60.00  102
 14  \w     68.00 177.00   1.00    1.15    --  100.58  77.00 -90.00  109
 15  \w     71.00 173.00   1.00    1.15    --  100.58  61.00 -90.00  102
 16  \w     68.00 177.00   1.00    1.15    --  100.58  77.00-180.00  109
 17  \w     71.00 173.00   1.00    1.15    --  100.58  61.00-180.00  102
 18  \w     94.00 174.00   1.00    1.15    --  100.58 125.00   0.00   80
 19  \w     68.00 177.00   1.00    1.15    --  100.58  77.00 -60.00  109
 20  \w     94.00 173.00   1.00    1.15    --  100.58 125.00  60.00   79
 21  \w     80.00 107.00   1.00    1.15    --  100.58-102.00-152.00   27
 22  \w    112.00 161.00   1.00    1.15    --  100.58  45.00-150.00   49
 23  \w     76.00 103.00   1.00    1.15    --  100.58  45.00-120.00   27
 24  \w     76.00 103.00   1.00    1.15    --  100.58  45.00 -90.00   27
 25  \w     76.00 103.00   1.00    1.15    --  100.58  45.00-150.00   27
;
_diffrn_measurement_device 'four-circle diffractometer'
_diffrn_measurement_device_type 'SuperNova, Dual, Cu at zero, AtlasS2'
_diffrn_measurement_method '\w scans'
_diffrn_orient_matrix_type 'CrysAlisPro convention (1999,Acta A55,543-557)'
_diffrn_orient_matrix_UB_11 0.0131800000
_diffrn_orient_matrix_UB_12 0.0195744000
_diffrn_orient_matrix_UB_13 -0.0730733000
_diffrn_orient_matrix_UB_21 0.0690869000
_diffrn_orient_matrix_UB_22 0.0611684000
_diffrn_orient_matrix_UB_23 0.0164904000
_diffrn_orient_matrix_UB_31 0.0215793000
_diffrn_orient_matrix_UB_32 -0.2080571000
_diffrn_orient_matrix_UB_33 -0.0020089000
_diffrn_radiation_monochromator mirror
_diffrn_radiation_probe x-ray
_diffrn_radiation_type CuK\a
_diffrn_radiation_wavelength 1.54178
_diffrn_reflns_av_R_equivalents 0.0487
_diffrn_reflns_av_unetI/netI 0.0362
_diffrn_reflns_Laue_measured_fraction_full 1.000
_diffrn_reflns_Laue_measured_fraction_max 0.994
_diffrn_reflns_limit_h_max 25
_diffrn_reflns_limit_h_min -23
_diffrn_reflns_limit_k_max 8
_diffrn_reflns_limit_k_min -8
_diffrn_reflns_limit_l_max 24
_diffrn_reflns_limit_l_min -25
_diffrn_reflns_number 20239
_diffrn_reflns_point_group_measured_fraction_full 0.970
_diffrn_reflns_point_group_measured_fraction_max 0.956
_diffrn_reflns_theta_full 67.679
_diffrn_reflns_theta_max 70.671
_diffrn_reflns_theta_min 4.224
_diffrn_source 'micro-focus sealed X-ray tube'
_diffrn_source_type 'SuperNova (Cu) X-ray Source'
_exptl_absorpt_coefficient_mu 0.639
_exptl_absorpt_correction_T_max 1.00000
_exptl_absorpt_correction_T_min 0.33247
_exptl_absorpt_correction_type multi-scan
_exptl_absorpt_process_details
;
CrysAlisPro 1.171.38.41 (Rigaku Oxford Diffraction, 2015)
Empirical absorption correction using spherical harmonics,
 implemented in SCALE3 ABSPACK scaling algorithm.
;
_exptl_crystal_colour colourless
_exptl_crystal_colour_primary colourless
_exptl_crystal_density_diffrn 1.220
_exptl_crystal_description block
_exptl_crystal_F_000 1208
_exptl_crystal_size_max 0.42
_exptl_crystal_size_mid 0.38
_exptl_crystal_size_min 0.34
_refine_diff_density_max 0.277
_refine_diff_density_min -0.254
_refine_diff_density_rms 0.051
_refine_ls_abs_structure_details
;
 Flack x determined using 2328 quotients [(I+)-(I-)]/[(I+)+(I-)]
 (Parsons, Flack and Wagner, Acta Cryst. B69 (2013) 249-259).
;
_refine_ls_abs_structure_Flack -0.04(12)
_refine_ls_extinction_method none
_refine_ls_goodness_of_fit_ref 1.073
_refine_ls_hydrogen_treatment constr
_refine_ls_matrix_type full
_refine_ls_number_parameters 379
_refine_ls_number_reflns 5621
_refine_ls_number_restraints 1
_refine_ls_restrained_S_all 1.073
_refine_ls_R_factor_all 0.0436
_refine_ls_R_factor_gt 0.0434
_refine_ls_shift/su_max 0.000
_refine_ls_shift/su_mean 0.000
_refine_ls_structure_factor_coef Fsqd
_refine_ls_weighting_details 'w=1/[\s^2^(Fo^2^)+(0.0721P)^2^+1.4282P] where P=(Fo^2^+2Fc^2^)/3'
_refine_ls_weighting_scheme calc
_refine_ls_wR_factor_gt 0.1143
_refine_ls_wR_factor_ref 0.1145
_reflns_Friedel_coverage 0.770
_reflns_Friedel_fraction_full 0.934
_reflns_Friedel_fraction_max 0.910
_reflns_number_gt 5580
_reflns_number_total 5621
_reflns_threshold_expression 'I > 2\s(I)'
_cod_data_source_file np8b00918_si_002.cif
_cod_data_source_block 02264
_cod_database_code 1552693
_chemical_oxdiff_formula 'C20 H20 O6'
_chemical_oxdiff_usercomment SK4-X
_shelx_space_group_comment
;
The symmetry employed for this shelxl refinement is uniquely defined
by the following loop, which should always be used as a source of
symmetry information in preference to the above space-group names.
They are only intended as comments.
;
_reflns_odcompleteness_completeness 99.96
_reflns_odcompleteness_iscentric 1
_reflns_odcompleteness_theta 64.99
_olex2_refinement_description
;
1. Fixed Uiso
 At 1.2 times of:
  All C(H) groups, All C(H,H) groups, All N(H) groups
 At 1.5 times of:
  All C(H,H,H) groups, All O(H) groups
2.a Ternary CH refined with riding coordinates:
 C14(H14), C20(H20), C25(H25), C26(H26), C32(H32), C34(H34), C35(H35),
 C36(H36), C39(H39)
2.b Secondary CH2 refined with riding coordinates:
 C13(H13A,H13B), C31(H31A,H31B), C37(H37A,H37B)
2.c Aromatic/amide H refined with riding coordinates:
 N5(H5), C9(H9), C15(H15), C21(H21), C22(H22), C23(H23), C33(H33)
2.d Idealised Me refined as rotating group:
 C17(H17A,H17B,H17C), C24(H24A,H24B,H24C), C27(H27A,H27B,H27C), C30(H30A,H30B,
 H30C), C40(H40A,H40B,H40C), C41(H41A,H41B,H41C), C38(H38A,H38B,H38C)
2.e Idealised tetrahedral OH refined as rotating group:
 O3(H3), O8(H8)
;
_shelx_shelxl_version_number 2014/7
_olex2_submission_special_instructions 'No special instructions were received'
_oxdiff_exptl_absorpt_empirical_details
;
Empirical correction (ABSPACK) includes:
- Absorption correction using spherical harmonics
- Frame scaling
;
_oxdiff_exptl_absorpt_empirical_full_max 2.315
_oxdiff_exptl_absorpt_empirical_full_min 0.658

loop_
_space_group_symop_operation_xyz
'x, y, z'
'-x, y, -z'
'x+1/2, y+1/2, z'
'-x+1/2, y+1/2, -z'

loop_
_atom_site_label
_atom_site_type_symbol
_atom_site_fract_x
_atom_site_fract_y
_atom_site_fract_z
_atom_site_U_iso_or_equiv
_atom_site_adp_type
_atom_site_occupancy
_atom_site_site_symmetry_order
_atom_site_calc_flag
_atom_site_refinement_flags_posn
O1 O 0.24803(8) 0.5222(3) 0.14288(8) 0.0237(4) Uani 1 1 d .
O2 O 0.04161(8) 0.3050(3) 0.16818(8) 0.0238(4) Uani 1 1 d .
O3 O 0.21512(9) 1.0892(3) 0.04394(8) 0.0265(4) Uani 1 1 d .
H3 H 0.2439 1.1143 0.0703 0.040 Uiso 1 1 calc GR
O4 O 0.11210(8) 0.8384(3) 0.25731(8) 0.0256(4) Uani 1 1 d .
N5 N 0.22750(10) 0.7653(3) 0.07083(10) 0.0234(5) Uani 1 1 d .
H5 H 0.2554 0.7365 0.0424 0.028 Uiso 1 1 calc R
C6 C 0.14013(10) 0.7188(4) 0.22660(11) 0.0172(5) Uani 1 1 d .
C7 C 0.22013(11) 0.6670(4) 0.12703(11) 0.0191(5) Uani 1 1 d .
C9 C 0.15625(11) 0.9308(4) 0.13119(11) 0.0211(5) Uani 1 1 d .
H9 H 0.1310 1.0286 0.1465 0.025 Uiso 1 1 calc R
C10 C 0.17318(10) 0.7776(4) 0.16582(11) 0.0175(5) Uani 1 1 d .
C11 C 0.17502(11) 0.4988(4) 0.36899(11) 0.0202(5) Uani 1 1 d .
C12 C 0.19846(10) 0.4879(4) 0.29902(11) 0.0179(5) Uani 1 1 d .
C13 C 0.01139(12) 0.0495(4) 0.38086(14) 0.0294(6) Uani 1 1 d .
H13A H 0.0210 0.0778 0.4262 0.035 Uiso 1 1 calc R
H13B H 0.0411 -0.0465 0.3668 0.035 Uiso 1 1 calc R
C14 C -0.06734(11) 0.1202(4) 0.25941(15) 0.0291(6) Uani 1 1 d .
H14 H -0.0957 0.2203 0.2746 0.035 Uiso 1 1 calc R
C15 C 0.09253(13) 0.4013(4) 0.07350(12) 0.0268(6) Uani 1 1 d .
H15 H 0.1078 0.2786 0.0695 0.032 Uiso 1 1 calc R
C16 C 0.12242(11) 0.4089(4) 0.38689(12) 0.0225(5) Uani 1 1 d .
C17 C 0.30273(13) 0.8818(4) 0.37275(12) 0.0271(6) Uani 1 1 d .
H17A H 0.3248 0.9181 0.3343 0.041 Uiso 1 1 calc GR
H17B H 0.3331 0.8404 0.4055 0.041 Uiso 1 1 calc GR
H17C H 0.2793 0.9879 0.3888 0.041 Uiso 1 1 calc GR
C18 C 0.05004(11) 0.4446(4) 0.12240(12) 0.0240(5) Uani 1 1 d .
C19 C 0.18381(12) 0.9234(4) 0.06337(12) 0.0234(5) Uani 1 1 d .
C20 C 0.00158(11) 0.1867(4) 0.26865(13) 0.0228(5) Uani 1 1 d .
H20 H 0.0289 0.0828 0.2547 0.027 Uiso 1 1 calc R
C21 C 0.24701(11) 0.6463(4) 0.29863(11) 0.0199(5) Uani 1 1 d .
H21 H 0.2675 0.6853 0.2613 0.024 Uiso 1 1 calc R
C22 C 0.04035(12) 0.7573(4) 0.07957(13) 0.0286(6) Uani 1 1 d .
H22 H 0.0203 0.8745 0.0795 0.034 Uiso 1 1 calc R
C23 C 0.02048(12) 0.6200(4) 0.12225(13) 0.0281(6) Uani 1 1 d .
H23 H -0.0124 0.6448 0.1506 0.034 Uiso 1 1 calc R
C24 C 0.09569(13) 0.4191(5) 0.45407(13) 0.0310(6) Uani 1 1 d .
H24A H 0.1019 0.3000 0.4757 0.047 Uiso 1 1 calc GR
H24B H 0.0509 0.4471 0.4509 0.047 Uiso 1 1 calc GR
H24C H 0.1173 0.5167 0.4785 0.047 Uiso 1 1 calc GR
C25 C 0.02277(11) 0.3629(4) 0.23206(12) 0.0223(5) Uani 1 1 d .
H25 H -0.0130 0.4518 0.2282 0.027 Uiso 1 1 calc R
C26 C 0.21828(11) 0.6298(4) 0.40871(11) 0.0224(5) Uani 1 1 d .
H26 H 0.1926 0.7245 0.4310 0.027 Uiso 1 1 calc R
C27 C 0.23291(11) 0.2997(4) 0.28551(11) 0.0228(5) Uani 1 1 d .
H27A H 0.2654 0.2787 0.3184 0.034 Uiso 1 1 calc GR
H27B H 0.2521 0.3053 0.2436 0.034 Uiso 1 1 calc GR
H27C H 0.2026 0.1979 0.2861 0.034 Uiso 1 1 calc GR
C28 C 0.25750(11) 0.7242(4) 0.35665(12) 0.0221(5) Uani 1 1 d .
C29 C 0.08967(12) 0.7254(4) 0.03660(12) 0.0264(6) Uani 1 1 d .
C30 C -0.08501(13) 0.0770(5) 0.18862(16) 0.0363(7) Uani 1 1 d .
H30A H -0.0775 0.1867 0.1625 0.055 Uiso 1 1 calc GR
H30B H -0.1293 0.0428 0.1851 0.055 Uiso 1 1 calc GR
H30C H -0.0593 -0.0258 0.1737 0.055 Uiso 1 1 calc GR
C31 C 0.12932(13) 0.8850(4) 0.01223(12) 0.0262(6) Uani 1 1 d .
H31A H 0.1032 0.9971 0.0064 0.031 Uiso 1 1 calc R
H31B H 0.1473 0.8521 -0.0293 0.031 Uiso 1 1 calc R
C32 C 0.01958(11) 0.2273(4) 0.34016(13) 0.0240(5) Uani 1 1 d .
H32 H -0.0084 0.3266 0.3565 0.029 Uiso 1 1 calc R
C33 C 0.11208(13) 0.5391(4) 0.03105(12) 0.0273(6) Uani 1 1 d .
H33 H 0.1403 0.5086 -0.0015 0.033 Uiso 1 1 calc R
C34 C 0.07726(11) 0.4515(4) 0.27611(11) 0.0196(5) Uani 1 1 d .
H34 H 0.0591 0.5654 0.2955 0.024 Uiso 1 1 calc R
C35 C 0.08673(11) 0.3072(4) 0.33266(11) 0.0211(5) Uani 1 1 d .
H35 H 0.1141 0.2051 0.3172 0.025 Uiso 1 1 calc R
C36 C 0.14105(10) 0.5118(4) 0.24696(11) 0.0173(5) Uani 1 1 d .
H36 H 0.1494 0.4332 0.2089 0.021 Uiso 1 1 calc R
C37 C -0.07627(12) -0.0545(5) 0.30249(16) 0.0343(7) Uani 1 1 d .
H37A H -0.1208 -0.0921 0.2998 0.041 Uiso 1 1 calc R
H37B H -0.0512 -0.1573 0.2853 0.041 Uiso 1 1 calc R
C39 C -0.05720(13) -0.0260(4) 0.37392(16) 0.0334(7) Uani 1 1 d .
H39 H -0.0859 0.0690 0.3920 0.040 Uiso 1 1 calc R
C40 C -0.06514(16) -0.2086(5) 0.41267(19) 0.0465(8) Uani 1 1 d .
H40A H -0.0362 -0.3025 0.3971 0.070 Uiso 1 1 calc GR
H40B H -0.1082 -0.2533 0.4074 0.070 Uiso 1 1 calc GR
H40C H -0.0560 -0.1846 0.4579 0.070 Uiso 1 1 calc GR
C41 C 0.26143(14) 0.5244(5) 0.45845(13) 0.0316(6) Uani 1 1 d .
H41A H 0.2354 0.4584 0.4888 0.047 Uiso 1 1 calc GR
H41B H 0.2881 0.6136 0.4815 0.047 Uiso 1 1 calc GR
H41C H 0.2877 0.4356 0.4361 0.047 Uiso 1 1 calc GR
O8 O 0.31012(10) 0.1846(3) 0.12518(10) 0.0336(5) Uani 1 1 d .
H8 H 0.2950 0.2784 0.1424 0.050 Uiso 1 1 calc GR
C38 C 0.33695(15) 0.0645(5) 0.17352(17) 0.0401(7) Uani 1 1 d .
H38A H 0.3578 -0.0399 0.1531 0.060 Uiso 1 1 calc GR
H38B H 0.3037 0.0181 0.2007 0.060 Uiso 1 1 calc GR
H38C H 0.3675 0.1339 0.1996 0.060 Uiso 1 1 calc GR

loop_
_atom_site_aniso_label
_atom_site_aniso_U_11
_atom_site_aniso_U_22
_atom_site_aniso_U_33
_atom_site_aniso_U_23
_atom_site_aniso_U_13
_atom_site_aniso_U_12
O1 0.0240(8) 0.0229(10) 0.0240(8) 0.0011(7) 0.0004(6) 0.0082(7)
O2 0.0245(8) 0.0209(10) 0.0258(8) 0.0005(7) -0.0024(6) 0.0008(7)
O3 0.0358(10) 0.0245(10) 0.0194(8) 0.0050(7) 0.0019(7) -0.0018(8)
O4 0.0310(9) 0.0219(10) 0.0241(8) 0.0004(7) 0.0065(7) 0.0083(7)
N5 0.0274(10) 0.0248(12) 0.0184(9) 0.0007(8) 0.0058(7) 0.0056(9)
C6 0.0153(9) 0.0188(12) 0.0174(10) -0.0004(9) -0.0030(8) 0.0036(9)
C7 0.0187(10) 0.0211(13) 0.0174(11) -0.0020(9) -0.0013(8) 0.0004(9)
C9 0.0243(11) 0.0197(13) 0.0195(11) -0.0008(9) 0.0025(9) 0.0019(10)
C10 0.0182(10) 0.0163(12) 0.0180(10) -0.0028(9) -0.0014(8) 0.0008(9)
C11 0.0234(11) 0.0205(13) 0.0167(11) 0.0023(9) -0.0002(8) 0.0021(10)
C12 0.0163(10) 0.0208(13) 0.0166(10) 0.0019(9) -0.0010(8) 0.0016(9)
C13 0.0241(12) 0.0281(15) 0.0362(14) 0.0066(12) 0.0059(10) -0.0021(11)
C14 0.0153(11) 0.0253(14) 0.0465(16) -0.0015(12) 0.0002(10) 0.0024(10)
C15 0.0359(13) 0.0195(14) 0.0248(12) -0.0047(10) -0.0049(10) 0.0021(11)
C16 0.0232(11) 0.0229(13) 0.0213(12) 0.0045(10) 0.0007(9) 0.0031(10)
C17 0.0307(13) 0.0256(15) 0.0249(12) 0.0014(11) -0.0030(10) -0.0031(11)
C18 0.0217(11) 0.0245(14) 0.0252(12) 0.0010(10) -0.0089(9) -0.0017(10)
C19 0.0281(12) 0.0214(13) 0.0207(12) 0.0016(10) 0.0037(9) 0.0037(10)
C20 0.0151(10) 0.0195(13) 0.0340(13) 0.0003(11) 0.0018(9) 0.0019(9)
C21 0.0188(10) 0.0222(13) 0.0189(11) 0.0044(9) 0.0001(8) 0.0010(9)
C22 0.0267(12) 0.0258(15) 0.0329(13) 0.0037(11) -0.0083(10) 0.0061(11)
C23 0.0191(11) 0.0319(15) 0.0329(14) 0.0017(12) -0.0047(10) 0.0036(11)
C24 0.0308(13) 0.0395(17) 0.0231(13) 0.0024(12) 0.0055(10) -0.0028(12)
C25 0.0170(10) 0.0231(14) 0.0269(12) 0.0011(10) -0.0001(9) 0.0024(9)
C26 0.0257(11) 0.0234(14) 0.0181(11) 0.0009(10) -0.0012(9) 0.0011(10)
C27 0.0195(10) 0.0256(14) 0.0233(11) 0.0034(11) 0.0000(8) 0.0057(10)
C28 0.0221(11) 0.0228(14) 0.0213(11) 0.0047(10) -0.0012(9) 0.0030(10)
C29 0.0314(13) 0.0262(14) 0.0213(11) 0.0000(10) -0.0085(10) 0.0023(11)
C30 0.0237(12) 0.0334(17) 0.0515(18) -0.0018(13) -0.0073(12) -0.0033(11)
C31 0.0370(13) 0.0227(14) 0.0189(11) 0.0018(10) -0.0018(10) 0.0057(11)
C32 0.0178(11) 0.0224(13) 0.0322(13) 0.0022(10) 0.0056(9) 0.0000(10)
C33 0.0364(13) 0.0272(15) 0.0180(11) -0.0047(10) -0.0034(10) 0.0029(11)
C34 0.0181(10) 0.0213(13) 0.0195(11) 0.0004(9) 0.0013(8) 0.0023(9)
C35 0.0192(11) 0.0219(13) 0.0223(11) 0.0025(10) 0.0032(8) 0.0000(10)
C36 0.0173(10) 0.0173(12) 0.0172(10) 0.0010(9) -0.0014(8) 0.0027(9)
C37 0.0197(11) 0.0277(16) 0.0556(18) 0.0038(13) 0.0030(11) -0.0054(11)
C39 0.0230(12) 0.0278(16) 0.0500(17) 0.0059(13) 0.0104(11) -0.0018(11)
C40 0.0388(16) 0.038(2) 0.063(2) 0.0156(17) 0.0078(14) -0.0100(14)
C41 0.0346(13) 0.0375(17) 0.0223(12) 0.0072(12) -0.0066(10) -0.0048(13)
O8 0.0450(11) 0.0224(11) 0.0333(10) -0.0032(8) 0.0001(8) 0.0066(9)
C38 0.0385(15) 0.0340(18) 0.0474(17) -0.0024(14) -0.0069(13) 0.0109(13)

loop_
_atom_type_symbol
_atom_type_description
_atom_type_scat_dispersion_real
_atom_type_scat_dispersion_imag
_atom_type_scat_source
C C 0.0181 0.0091 'International Tables Vol C Tables 4.2.6.8 and 6.1.1.4'
H H 0.0000 0.0000 'International Tables Vol C Tables 4.2.6.8 and 6.1.1.4'
O O 0.0492 0.0322 'International Tables Vol C Tables 4.2.6.8 and 6.1.1.4'
N N 0.0311 0.0180 'International Tables Vol C Tables 4.2.6.8 and 6.1.1.4'

loop_
_geom_angle_atom_site_label_1
_geom_angle_atom_site_label_2
_geom_angle_atom_site_label_3
_geom_angle
C18 O2 C25 117.5(2)
C7 N5 C19 113.57(19)
O4 C6 C10 118.5(2)
O4 C6 C36 122.0(2)
C10 C6 C36 119.5(2)
O1 C7 N5 126.4(2)
O1 C7 C10 127.7(2)
N5 C7 C10 105.9(2)
C10 C9 C19 110.9(2)
C7 C10 C6 128.2(2)
C9 C10 C6 123.0(2)
C9 C10 C7 107.9(2)
C16 C11 C12 121.4(2)
C16 C11 C26 129.0(2)
C26 C11 C12 109.5(2)
C11 C12 C27 112.0(2)
C11 C12 C36 111.72(17)
C21 C12 C11 101.42(19)
C21 C12 C27 108.76(18)
C21 C12 C36 114.3(2)
C27 C12 C36 108.56(19)
C32 C13 C39 110.7(2)
C20 C14 C37 107.8(2)
C30 C14 C20 112.8(2)
C30 C14 C37 111.0(3)
C33 C15 C18 120.4(3)
C11 C16 C24 124.0(2)
C11 C16 C35 114.9(2)
C24 C16 C35 120.8(2)
O2 C18 C15 115.5(2)
O2 C18 C23 125.3(2)
C23 C18 C15 119.2(3)
O3 C19 N5 112.11(19)
O3 C19 C9 114.9(2)
O3 C19 C31 107.0(2)
N5 C19 C9 100.47(19)
N5 C19 C31 112.7(2)
C9 C19 C31 109.7(2)
C14 C20 C25 118.4(2)
C14 C20 C32 112.7(2)
C25 C20 C32 104.6(2)
C28 C21 C12 113.5(2)
C23 C22 C29 121.9(3)
C22 C23 C18 119.4(2)
O2 C25 C20 107.8(2)
O2 C25 C34 115.37(18)
C20 C25 C34 104.94(19)
C11 C26 C41 113.2(2)
C28 C26 C11 102.41(19)
C28 C26 C41 111.2(2)
C17 C28 C26 121.5(2)
C21 C28 C17 126.8(2)
C21 C28 C26 111.7(2)
C22 C29 C31 121.0(3)
C22 C29 C33 117.2(3)
C33 C29 C31 119.5(2)
C29 C31 C19 108.0(2)
C13 C32 C20 110.1(2)
C13 C32 C35 118.6(2)
C35 C32 C20 100.24(19)
C15 C33 C29 120.5(2)
C35 C34 C25 104.25(19)
C36 C34 C25 120.80(19)
C36 C34 C35 112.15(18)
C16 C35 C32 122.9(2)
C16 C35 C34 106.9(2)
C32 C35 C34 102.57(18)
C6 C36 C12 106.87(19)
C6 C36 C34 111.63(19)
C34 C36 C12 110.84(18)
C39 C37 C14 114.6(3)
C37 C39 C13 111.0(2)
C37 C39 C40 111.1(3)
C40 C39 C13 111.0(3)

loop_
_geom_bond_atom_site_label_1
_geom_bond_atom_site_label_2
_geom_bond_distance
O1 C7 1.220(3)
O2 C18 1.379(3)
O2 C25 1.440(3)
O3 C19 1.407(3)
O4 C6 1.215(3)
N5 C7 1.361(3)
N5 C19 1.451(3)
C6 C10 1.502(3)
C6 C36 1.524(4)
C7 C10 1.501(3)
C9 C10 1.340(4)
C9 C19 1.523(3)
C11 C12 1.533(3)
C11 C16 1.331(4)
C11 C26 1.521(4)
C12 C21 1.514(3)
C12 C27 1.543(4)
C12 C36 1.599(3)
C13 C32 1.523(4)
C13 C39 1.536(4)
C14 C20 1.526(3)
C14 C30 1.524(4)
C14 C37 1.535(4)
C15 C18 1.393(4)
C15 C33 1.378(4)
C16 C24 1.505(3)
C16 C35 1.510(3)
C17 C28 1.495(4)
C18 C23 1.387(4)
C19 C31 1.557(4)
C20 C25 1.528(4)
C20 C32 1.536(4)
C21 C28 1.328(4)
C22 C23 1.381(4)
C22 C29 1.394(4)
C25 C34 1.570(3)
C26 C28 1.520(3)
C26 C41 1.541(3)
C29 C31 1.496(4)
C29 C33 1.405(4)
C32 C35 1.527(3)
C34 C35 1.557(3)
C34 C36 1.538(3)
C37 C39 1.526(5)
C39 C40 1.530(4)
O8 C38 1.414(4)
